data_2211854
loop_
_publ_author_name
'Shui-Ping Deng'
'Guang-Liang Song'
'Shan Liu'
'Hong-Jun Zhu'

_publ_section_title
;
 2,5-Bis(2,4-diethylbenzoyl)terephthalic acid pyridine disolvate
;
_journal_coeditor_code HK2169
_journal_issue 1
_journal_name_full 'Acta Crystallographica Section E'
_journal_page_first o268
_journal_page_last o270
_journal_paper_doi 10.1107/S1600536806052962
_journal_volume 63
_journal_year 2007
_chemical_formula_iupac 'C30 H30 O6, 2C5 H5 N'
_chemical_formula_moiety 'C30 H30 O6, 2(C5 H5 N)'
_chemical_formula_sum 'C40 H40 N2 O6'
_chemical_formula_weight 644.74
_chemical_name_systematic
;
2,5-Bis(2,4-diethylbenzoyl)terephthalic acid pyridine disolvate
;
_space_group_IT_number 14
_symmetry_cell_setting monoclinic
_symmetry_space_group_name_Hall '-P 2yn'
_symmetry_space_group_name_H-M 'P 1 21/n 1'
_atom_sites_solution_hydrogens geom
_atom_sites_solution_primary direct
_atom_sites_solution_secondary difmap
_audit_creation_method SHELXL-97
_cell_angle_alpha 90.00
_cell_angle_beta 91.15(3)
_cell_angle_gamma 90.00
_cell_formula_units_Z 2
_cell_length_a 9.7260(19)
_cell_length_b 10.071(2)
_cell_length_c 18.285(4)
_cell_measurement_reflns_used 25
_cell_measurement_temperature 294(2)
_cell_measurement_theta_max 12
_cell_measurement_theta_min 9
_cell_volume 1790.7(6)
_computing_cell_refinement 'CAD-4 Software'
_computing_data_collection 'CAD-4 Software (Enraf--Nonius, 1985)'
_computing_data_reduction 'XCAD4 (Harms & Wocadlo, 1995)'
_computing_molecular_graphics 'SHELXTL (Bruker, 2000)'
_computing_publication_material SHELXTL
_computing_structure_refinement 'SHELXL97 (Sheldrick, 1997)'
_computing_structure_solution 'SHELXS97 (Sheldrick, 1997)'
_diffrn_ambient_temperature 298(2)
_diffrn_measured_fraction_theta_full 1.000
_diffrn_measured_fraction_theta_max 1.000
_diffrn_measurement_device_type 'Enraf--Nonius CAD-4'
_diffrn_measurement_method \w/2\q
_diffrn_radiation_monochromator graphite
_diffrn_radiation_source 'fine-focus sealed tube'
_diffrn_radiation_type MoK\a
_diffrn_radiation_wavelength 0.71073
_diffrn_reflns_av_R_equivalents 0.0000
_diffrn_reflns_av_sigmaI/netI 0.0643
_diffrn_reflns_limit_h_max 11
_diffrn_reflns_limit_h_min -11
_diffrn_reflns_limit_k_max 12
_diffrn_reflns_limit_k_min 0
_diffrn_reflns_limit_l_max 22
_diffrn_reflns_limit_l_min 0
_diffrn_reflns_number 3521
_diffrn_reflns_theta_full 25.96
_diffrn_reflns_theta_max 25.96
_diffrn_reflns_theta_min 2.23
_diffrn_standards_decay_% 0
_diffrn_standards_interval_count 200
_diffrn_standards_number 3
_exptl_absorpt_coefficient_mu 0.080
_exptl_absorpt_correction_T_max 0.9870
_exptl_absorpt_correction_T_min 0.9596
_exptl_absorpt_correction_type psi-scan
_exptl_absorpt_process_details '(North <i>et al.</i>,  1968)'
_exptl_crystal_colour colorless
_exptl_crystal_density_diffrn 1.196
_exptl_crystal_density_method 'not measured'
_exptl_crystal_description block
_exptl_crystal_F_000 684
_exptl_crystal_size_max 0.40
_exptl_crystal_size_mid 0.30
_exptl_crystal_size_min 0.10
_refine_diff_density_max 0.319
_refine_diff_density_min -0.335
_refine_ls_extinction_method none
_refine_ls_goodness_of_fit_ref 0.828
_refine_ls_hydrogen_treatment constr
_refine_ls_matrix_type full
_refine_ls_number_parameters 217
_refine_ls_number_reflns 3508
_refine_ls_number_restraints 3
_refine_ls_restrained_S_all 0.845
_refine_ls_R_factor_all 0.1733
_refine_ls_R_factor_gt 0.0985
_refine_ls_shift/su_max 0.001
_refine_ls_shift/su_mean 0.000
_refine_ls_structure_factor_coef Fsqd
_refine_ls_weighting_details 'calc w=1/[\s^2^(Fo^2^)+(0.01P)^2^+9P] where P=(Fo^2^+2Fc^2^)/3'
_refine_ls_weighting_scheme calc
_refine_ls_wR_factor_gt 0.1955
_refine_ls_wR_factor_ref 0.2220
_reflns_number_gt 1619
_reflns_number_total 3508
_reflns_threshold_expression I>2\s(I)
_cod_data_source_file hk2169.cif
_cod_data_source_block I
_cod_original_sg_symbol_H-M 'P 21/n'
_cod_database_code 2211854
_cod_database_fobs_code 2211854

loop_
_symmetry_equiv_pos_as_xyz
'x, y, z'
'-x+1/2, y+1/2, -z+1/2'
'-x, -y, -z'
'x-1/2, -y-1/2, z-1/2'

loop_
_atom_site_type_symbol
_atom_site_label
_atom_site_fract_x
_atom_site_fract_y
_atom_site_fract_z
_atom_site_U_iso_or_equiv
_atom_site_adp_type
_atom_site_calc_flag
_atom_site_refinement_flags
_atom_site_occupancy
C C1 0.2837(6) 0.5434(7) 0.6674(8) 0.144(10) Uani d D 1
H H1A 0.3127 0.6046 0.6306 0.216 Uiso calc R 1
H H1B 0.2255 0.4769 0.6455 0.216 Uiso calc R 1
H H1C 0.3629 0.5017 0.6896 0.216 Uiso calc R 1
C C2 0.2064(5) 0.6161(8) 0.7242(4) 0.132(4) Uani d D 1
H H2A 0.1304 0.6631 0.7007 0.198 Uiso calc R 1
H H2B 0.2666 0.6817 0.7468 0.198 Uiso calc R 1
C C3 -0.2777(4) 0.3731(6) 0.7840(5) 0.139(4) Uani d D 1
H H3A -0.3567 0.3209 0.7703 0.209 Uiso calc R 1
H H3B -0.2562 0.4327 0.7449 0.209 Uiso calc R 1
H H3C -0.2971 0.4232 0.8273 0.209 Uiso calc R 1
C C4 -0.1602(5) 0.2851(7) 0.7986(4) 0.124(3) Uani d D 1
H H4A -0.1400 0.2333 0.7555 0.148 Uiso calc R 1
H H4B -0.1804 0.2246 0.8383 0.148 Uiso calc R 1
C C5 0.1498(4) 0.5258(6) 0.7838(3) 0.087(2) Uani d D 1
C C6 0.0324(2) 0.4509(5) 0.7695(4) 0.110(3) Uani d . 1
H H6A -0.0032 0.4519 0.7219 0.132 Uiso calc R 1
C C7 -0.0356(3) 0.3753(6) 0.8200(4) 0.085(2) Uani d . 1
C C8 0.0166(2) 0.3760(5) 0.8913(4) 0.0742(17) Uani d . 1
H H8A -0.0284 0.3300 0.9279 0.089 Uiso calc R 1
C C9 0.1342(4) 0.4446(5) 0.9073(3) 0.0643(15) Uani d . 1
H H9A 0.1704 0.4409 0.9547 0.077 Uiso calc R 1
C C10 0.2021(5) 0.5198(5) 0.8555(3) 0.0575(13) Uani d . 1
C C11 0.3262(6) 0.5918(6) 0.8805(3) 0.0657(15) Uani d . 1
C C12 0.4735(5) 0.4208(5) 0.9390(3) 0.0602(14) Uani d . 1
H H12A 0.4557 0.3674 0.8984 0.072 Uiso calc R 1
C C13 0.4078(5) 0.5439(5) 0.9456(3) 0.0544(13) Uani d . 1
C C14 0.4333(5) 0.6217(5) 1.0058(3) 0.0533(13) Uani d . 1
C C15 0.3536(6) 0.7475(6) 1.0157(3) 0.0640(15) Uani d . 1
C C16 0.1218(6) 0.2737(5) 0.0951(3) 0.091(2) Uani d . 1
H H16A 0.0717 0.3507 0.1035 0.109 Uiso calc R 1
C C17 0.0571(4) 0.1571(5) 0.0823(4) 0.099(2) Uani d . 1
H H17A -0.0384 0.1519 0.0823 0.119 Uiso calc R 1
C C18 0.1366(5) 0.0444(3) 0.0688(3) 0.087(2) Uani d . 1
H H18A 0.0932 -0.0355 0.0573 0.104 Uiso calc R 1
C C19 0.3332(6) 0.1629(4) 0.0847(3) 0.0751(17) Uani d . 1
H H19A 0.4288 0.1662 0.0862 0.090 Uiso calc R 1
H H20A 0.3074 0.3554 0.1043 0.090 Uiso d R 1
C C20 0.2607(6) 0.2763(6) 0.0956(3) 0.086(2) Uani d . 1
N N1 0.2722(5) 0.0495(5) 0.0722(3) 0.0751(14) Uani d . 1
O O1 0.3708(5) 0.6884(5) 0.8487(3) 0.1119(19) Uani d . 1
O O2 0.2390(4) 0.7597(4) 0.9916(3) 0.1005(17) Uani d . 1
O O3 0.4188(4) 0.8370(4) 1.0539(3) 0.0886(14) Uani d . 1
H H3D 0.3706 0.9034 1.0573 0.133 Uiso calc R 1

loop_
_atom_site_aniso_label
_atom_site_aniso_U_11
_atom_site_aniso_U_22
_atom_site_aniso_U_33
_atom_site_aniso_U_12
_atom_site_aniso_U_13
_atom_site_aniso_U_23
C1 0.140(5) 0.102(7) 0.083(2) -0.068(15) 0.012(4) -0.045(15)
C2 0.103(8) 0.107(6) 0.085(2) -0.051(8) 0.007(2) -0.021(7)
C3 0.109(7) 0.133(8) 0.117(6) -0.027(7) 0.016(5) -0.046(7)
C4 0.094(4) 0.126(7) 0.091(6) -0.022(6) -0.014(5) 0.017(6)
C5 0.085(5) 0.112(6) 0.065(4) -0.028(4) -0.001(4) 0.003(4)
C6 0.105(6) 0.123(7) 0.062(4) -0.053(6) -0.018(4) 0.001(5)
C7 0.079(3) 0.100(5) 0.074(4) -0.025(4) -0.012(4) -0.011(4)
C8 0.066(4) 0.072(4) 0.084(5) -0.011(3) -0.006(3) 0.003(4)
C9 0.057(3) 0.060(2) 0.065(4) 0.003(3) -0.014(3) 0.000(3)
C10 0.055(2) 0.056(2) 0.062(2) -0.002(3) -0.004(3) 0.001(3)
C11 0.057(3) 0.057(3) 0.083(3) -0.005(3) -0.008(3) 0.006(3)
C12 0.052(2) 0.050(2) 0.079(3) 0.000(3) -0.001(3) -0.004(3)
C13 0.039(2) 0.056(3) 0.068(2) -0.001(2) 0.001(2) 0.004(3)
C14 0.045(2) 0.051(2) 0.064(2) 0.002(2) 0.000(2) -0.004(3)
C15 0.066(3) 0.060(3) 0.086(3) 0.004(3) -0.003(3) -0.006(3)
C16 0.108(5) 0.067(4) 0.098(4) 0.034(4) 0.001(4) 0.005(4)
C17 0.065(2) 0.109(6) 0.123(6) 0.018(5) -0.018(4) 0.008(5)
C18 0.080(3) 0.073(3) 0.106(5) 0.000(4) -0.027(4) -0.006(4)
C19 0.076(3) 0.064(3) 0.086(5) 0.001(3) 0.009(3) -0.001(3)
C20 0.099(3) 0.056(2) 0.104(5) 0.006(4) 0.014(4) 0.008(4)
N1 0.075(3) 0.064(3) 0.086(4) 0.010(3) -0.006(3) -0.010(3)
O1 0.107(4) 0.101(4) 0.126(4) -0.045(3) -0.046(3) 0.048(3)
O2 0.061(3) 0.071(3) 0.168(5) 0.020(2) -0.033(3) -0.021(3)
O3 0.074(3) 0.062(3) 0.130(4) 0.020(2) -0.015(3) -0.025(3)

loop_
_atom_type_symbol
_atom_type_description
_atom_type_scat_dispersion_real
_atom_type_scat_dispersion_imag
_atom_type_scat_source
C C 0.0033 0.0016 'International Tables Vol C Tables 4.2.6.8 and 6.1.1.4'
H H 0.0000 0.0000 'International Tables Vol C Tables 4.2.6.8 and 6.1.1.4'
N N 0.0061 0.0033 'International Tables Vol C Tables 4.2.6.8 and 6.1.1.4'
O O 0.0106 0.0060 'International Tables Vol C Tables 4.2.6.8 and 6.1.1.4'

loop_
_geom_angle_atom_site_label_1
_geom_angle_atom_site_label_2
_geom_angle_atom_site_label_3
_geom_angle_site_symmetry_1
_geom_angle_site_symmetry_3
_geom_angle
_geom_angle_publ_flag
C2 C1 H1A . . 109.5 ?
C2 C1 H1B . . 109.5 ?
H1A C1 H1B . . 109.5 ?
C2 C1 H1C . . 109.5 ?
H1A C1 H1C . . 109.5 ?
H1B C1 H1C . . 109.5 ?
C1 C2 C5 . . 113.5(9) ?
C1 C2 H2A . . 108.9 ?
C5 C2 H2A . . 108.9 ?
C1 C2 H2B . . 108.9 ?
C5 C2 H2B . . 108.9 ?
H2A C2 H2B . . 107.7 ?
C4 C3 H3A . . 109.5 ?
C4 C3 H3B . . 109.5 ?
H3A C3 H3B . . 109.5 ?
C4 C3 H3C . . 109.5 ?
H3A C3 H3C . . 109.5 ?
H3B C3 H3C . . 109.5 ?
C3 C4 C7 . . 107.0(7) ?
C3 C4 H4A . . 110.3 ?
C7 C4 H4A . . 110.3 ?
C3 C4 H4B . . 110.3 ?
C7 C4 H4B . . 110.3 ?
H4A C4 H4B . . 108.6 ?
C6 C5 C10 . . 115.8(6) ?
C6 C5 C2 . . 119.7(6) ?
C10 C5 C2 . . 124.4(6) ?
C7 C6 C5 . . 125.4(6) ?
C7 C6 H6A . . 117.3 ?
C5 C6 H6A . . 117.3 ?
C6 C7 C8 . . 117.1(6) ?
C6 C7 C4 . . 122.5(6) ?
C8 C7 C4 . . 120.3(6) ?
C9 C8 C7 . . 119.5(6) ?
C9 C8 H8A . . 120.2 ?
C7 C8 H8A . . 120.2 ?
C8 C9 C10 . . 122.6(6) ?
C8 C9 H9A . . 118.7 ?
C10 C9 H9A . . 118.7 ?
C9 C10 C5 . . 119.6(5) ?
C9 C10 C11 . . 117.0(5) ?
C5 C10 C11 . . 123.4(5) ?
O1 C11 C10 . . 122.8(5) yes
O1 C11 C13 . . 116.7(5) yes
C10 C11 C13 . . 120.4(5) ?
C13 C12 C14 . 3_667 119.6(5) ?
C13 C12 H12A . . 120.2 ?
C14 C12 H12A 3_667 . 120.2 ?
C14 C13 C12 . . 120.0(5) ?
C14 C13 C11 . . 122.6(5) ?
C12 C13 C11 . . 116.9(5) ?
C13 C14 C12 . 3_667 120.4(5) ?
C13 C14 C15 . . 119.7(5) ?
C12 C14 C15 3_667 . 119.8(5) ?
O2 C15 O3 . . 124.6(5) yes
O2 C15 C14 . . 121.5(5) yes
O3 C15 C14 . . 113.8(5) yes
C17 C16 C20 . . 118.7(7) ?
C17 C16 H16A . . 120.7 ?
C20 C16 H16A . . 120.7 ?
C16 C17 C18 . . 118.6(6) ?
C16 C17 H17A . . 120.7 ?
C18 C17 H17A . . 120.7 ?
N1 C18 C17 . . 121.0(6) yes
N1 C18 H18A . . 119.5 ?
C17 C18 H18A . . 119.5 ?
N1 C19 C20 . . 121.7(6) yes
N1 C19 H19A . . 119.2 ?
C20 C19 H19A . . 119.2 ?
C19 C20 C16 . . 120.3(7) ?
C19 C20 H20A . . 119.5 ?
C16 C20 H20A . . 120.2 ?
C19 N1 C18 . . 119.6(6) yes
C15 O3 H3D . . 109.5 ?

loop_
_geom_bond_atom_site_label_1
_geom_bond_atom_site_label_2
_geom_bond_site_symmetry_2
_geom_bond_distance
_geom_bond_publ_flag
C1 C2 . 1.487(8) ?
C1 H1A . 0.9600 ?
C1 H1B . 0.9600 ?
C1 H1C . 0.9600 ?
C2 C5 . 1.530(7) ?
C2 H2A . 0.9700 ?
C2 H2B . 0.9700 ?
C3 C4 . 1.466(7) ?
C3 H3A . 0.9600 ?
C3 H3B . 0.9600 ?
C3 H3C . 0.9600 ?
C4 C7 . 1.558(9) ?
C4 H4A . 0.9700 ?
C4 H4B . 0.9700 ?
C5 C6 . 1.390(9) ?
C5 C10 . 1.399(8) ?
C6 C7 . 1.376(9) ?
C6 H6A . 0.9300 ?
C7 C8 . 1.391(8) ?
C8 C9 . 1.363(7) ?
C8 H8A . 0.9300 ?
C9 C10 . 1.390(7) ?
C9 H9A . 0.9300 ?
C10 C11 . 1.472(7) ?
C11 O1 . 1.219(6) yes
C11 C13 . 1.496(7) ?
C12 C13 . 1.401(7) ?
C12 C14 3_667 1.410(7) ?
C12 H12A . 0.9300 ?
C13 C14 . 1.370(7) ?
C14 C12 3_667 1.410(7) ?
C14 C15 . 1.499(7) ?
C15 O2 . 1.196(6) yes
C15 O3 . 1.297(6) yes
C16 C17 . 1.351(9) ?
C16 C20 . 1.351(9) ?
C16 H16A . 0.9300 ?
C17 C18 . 1.398(9) ?
C17 H17A . 0.9300 ?
C18 N1 . 1.320(7) yes
C18 H18A . 0.9300 ?
C19 N1 . 1.305(7) yes
C19 C20 . 1.359(8) ?
C19 H19A . 0.9300 ?
C20 H20A . 0.9292 ?
O3 H3D . 0.8200 ?

loop_
_geom_hbond_atom_site_label_D
_geom_hbond_atom_site_label_H
_geom_hbond_atom_site_label_A
_geom_hbond_site_symmetry_A
_geom_hbond_distance_DH
_geom_hbond_distance_HA
_geom_hbond_distance_DA
_geom_hbond_angle_DHA
_geom_hbond_publ_flag
O3 H3D N1 1_566 0.82 1.78 2.598(6) 175.2 yes
C2 H2B O1 . 0.9700 2.1000 2.850(9) 132.00 yes
C17 H17A O2 3_566 0.9300 2.5100 3.271(10) 139.00 yes

loop_
_geom_torsion_atom_site_label_1
_geom_torsion_atom_site_label_2
_geom_torsion_atom_site_label_3
_geom_torsion_atom_site_label_4
_geom_torsion_site_symmetry_1
_geom_torsion_site_symmetry_4
_geom_torsion
C1 C2 C5 C6 . . -77.7(13)
C1 C2 C5 C10 . . 107.6(11)
C10 C5 C6 C7 . . 1.2(13)
C2 C5 C6 C7 . . -173.9(8)
C5 C6 C7 C8 . . 1.1(13)
C5 C6 C7 C4 . . -175.1(8)
C3 C4 C7 C6 . . -73.4(10)
C3 C4 C7 C8 . . 110.4(8)
C6 C7 C8 C9 . . -3.2(10)
C4 C7 C8 C9 . . 173.2(6)
C7 C8 C9 C10 . . 3.0(9)
C8 C9 C10 C5 . . -0.5(9)
C8 C9 C10 C11 . . 178.5(5)
C6 C5 C10 C9 . . -1.6(10)
C2 C5 C10 C9 . . 173.3(7)
C6 C5 C10 C11 . . 179.6(6)
C2 C5 C10 C11 . . -5.5(11)
C9 C10 C11 O1 . . -157.9(6)
C5 C10 C11 O1 . . 21.0(10)
C9 C10 C11 C13 . . 25.1(8)
C5 C10 C11 C13 . . -156.0(6)
C14 C12 C13 C14 3_667 . -0.5(8)
C14 C12 C13 C11 3_667 . 171.5(5)
O1 C11 C13 C14 . . 60.1(8)
C10 C11 C13 C14 . . -122.7(6)
O1 C11 C13 C12 . . -111.7(7)
C10 C11 C13 C12 . . 65.5(7)
C12 C13 C14 C12 . 3_667 0.5(8)
C11 C13 C14 C12 . 3_667 -171.0(5)
C12 C13 C14 C15 . . -174.6(5)
C11 C13 C14 C15 . . 13.9(8)
C13 C14 C15 O2 . . 28.8(9)
C12 C14 C15 O2 3_667 . -146.3(6)
C13 C14 C15 O3 . . -153.0(5)
C12 C14 C15 O3 3_667 . 31.8(8)
C20 C16 C17 C18 . . -1.0(12)
C16 C17 C18 N1 . . 3.4(11)
N1 C19 C20 C16 . . 1.3(11)
C17 C16 C20 C19 . . -1.3(12)
C20 C19 N1 C18 . . 1.1(10)
C17 C18 N1 C19 . . -3.4(10)
